data_4022891
loop_
_publ_author_name
'Ying Cheng'
'Lan-Qing Cheng'

_publ_section_title
;
 Interaction of \b-Lactam Carbenes with Aryl Isonitriles:
 An Unprecedented Rearrangement of 2-Azetidinonylidene Indoles
 to \d-Carbolinones
;
_journal_name_full 'Journal of Organic Chemistry'
_journal_page_first 2625
_journal_page_last 2630
_journal_paper_doi 10.1021/jo0700631
_journal_volume 72
_journal_year 2007
_chemical_formula_sum 'C30 H25 Cl2 N3 O3'
_chemical_formula_weight 546.43
_chemical_name_systematic
; 
 ? 
;
_space_group_IT_number 2
_symmetry_cell_setting triclinic
_symmetry_space_group_name_Hall '-P 1'
_symmetry_space_group_name_H-M 'P -1'
_atom_sites_solution_hydrogens geom
_atom_sites_solution_primary direct
_atom_sites_solution_secondary difmap
_audit_creation_method SHELXL-97
_cell_angle_alpha 77.71(3)
_cell_angle_beta 74.76(3)
_cell_angle_gamma 80.39(3)
_cell_formula_units_Z 2
_cell_length_a 8.2163(16)
_cell_length_b 11.515(2)
_cell_length_c 15.049(3)
_cell_measurement_reflns_used 6039
_cell_measurement_temperature 293(2)
_cell_measurement_theta_max 27.47
_cell_measurement_theta_min 1.43
_cell_volume 1333.0(5)
_computing_cell_refinement 'Rapid Auto(Rigaku 2001)'
_computing_data_collection 'Rapid Auto(Rigaku 2001)'
_computing_data_reduction 'Rapid Auto(Rigaku 2001)'
_computing_structure_refinement 'SHELXL-97 (Sheldrick, 1997)'
_computing_structure_solution 'SHELXS-97 (Sheldrick, 1990)'
_diffrn_ambient_temperature 293(2)
_diffrn_measured_fraction_theta_full 0.990
_diffrn_measured_fraction_theta_max 0.990
_diffrn_measurement_device_type 'Rigaku raxis Rapid IP'
_diffrn_measurement_method oscillation
_diffrn_radiation_monochromator graphite
_diffrn_radiation_source 'Rotating Anode'
_diffrn_radiation_type MoK\a
_diffrn_radiation_wavelength 0.71073
_diffrn_reflns_av_R_equivalents 0.0000
_diffrn_reflns_av_sigmaI/netI 0.0457
_diffrn_reflns_limit_h_max 10
_diffrn_reflns_limit_h_min 0
_diffrn_reflns_limit_k_max 14
_diffrn_reflns_limit_k_min -14
_diffrn_reflns_limit_l_max 19
_diffrn_reflns_limit_l_min -18
_diffrn_reflns_number 6039
_diffrn_reflns_theta_full 27.47
_diffrn_reflns_theta_max 27.47
_diffrn_reflns_theta_min 1.43
_exptl_absorpt_coefficient_mu 0.281
_exptl_absorpt_correction_T_max 0.9671
_exptl_absorpt_correction_T_min 0.8608
_exptl_absorpt_correction_type empirical
_exptl_absorpt_process_details abscor
_exptl_crystal_colour colorless
_exptl_crystal_density_diffrn 1.361
_exptl_crystal_density_method 'not measured'
_exptl_crystal_description Block
_exptl_crystal_F_000 568
_exptl_crystal_size_max 0.55
_exptl_crystal_size_mid 0.14
_exptl_crystal_size_min 0.12
_refine_diff_density_max 0.270
_refine_diff_density_min -0.312
_refine_diff_density_rms 0.060
_refine_ls_extinction_coef 0.003(2)
_refine_ls_extinction_expression Fc^*^=kFc[1+0.001xFc^2^\l^3^/sin(2\q)]^-1/4^
_refine_ls_extinction_method SHELXL
_refine_ls_goodness_of_fit_ref 0.998
_refine_ls_hydrogen_treatment constr
_refine_ls_matrix_type full
_refine_ls_number_parameters 344
_refine_ls_number_reflns 6039
_refine_ls_number_restraints 0
_refine_ls_restrained_S_all 0.998
_refine_ls_R_factor_all 0.0901
_refine_ls_R_factor_gt 0.0492
_refine_ls_shift/su_max 0.000
_refine_ls_shift/su_mean 0.000
_refine_ls_structure_factor_coef Fsqd
_refine_ls_weighting_details 'calc w=1/[\s^2^(Fo^2^)+(0.0876P)^2^+0.0000P] where P=(Fo^2^+2Fc^2^)/3'
_refine_ls_weighting_scheme calc
_refine_ls_wR_factor_gt 0.1327
_refine_ls_wR_factor_ref 0.1495
_reflns_number_gt 3860
_reflns_number_total 6039
_reflns_threshold_expression >2sigma(I)
_cod_data_source_file jo0700631si20070205_041359.cif
_cod_data_source_block a
_cod_depositor_comments
;
The following automatic conversions were performed:
'_symmetry_cell_setting' value 'Triclinic' changed to 'triclinic'
according to '/home/saulius/struct/CIF-dictionaries/cif_core.dic'
dictionary named 'cif_core.dic' version 2.4.1 from 2010-06-29.

Automatic conversion script
Id: cif_fix_enum 1527 2010-12-29 10:47:43Z saulius 
;
_cod_database_code 4022891

loop_
_symmetry_equiv_pos_as_xyz
'x, y, z'
'-x, -y, -z'

loop_
_atom_site_label
_atom_site_type_symbol
_atom_site_fract_x
_atom_site_fract_y
_atom_site_fract_z
_atom_site_U_iso_or_equiv
_atom_site_adp_type
_atom_site_occupancy
_atom_site_symmetry_multiplicity
_atom_site_calc_flag
_atom_site_refinement_flags
Cl1 Cl 0.45362(11) 0.07775(7) 0.17358(5) 0.0713(3) Uani 1 1 d .
Cl2 Cl 0.30171(12) 0.61067(7) 0.01215(5) 0.0723(3) Uani 1 1 d .
N2 N 0.1023(2) 0.51361(15) -0.30831(12) 0.0360(4) Uani 1 1 d .
O1 O 0.1254(2) 0.04051(14) -0.15796(13) 0.0540(5) Uani 1 1 d .
N1 N 0.1434(2) 0.23224(15) -0.15199(12) 0.0354(4) Uani 1 1 d .
O2 O 0.0361(2) 0.33834(15) -0.41117(11) 0.0532(5) Uani 1 1 d .
N3 N 0.0628(2) 0.70403(15) -0.41279(12) 0.0371(4) Uani 1 1 d .
C11 C 0.1349(3) 0.35202(18) -0.19555(14) 0.0331(4) Uani 1 1 d .
C7 C 0.1016(3) 0.14559(19) -0.19135(16) 0.0377(5) Uani 1 1 d .
C9 C 0.0500(3) 0.31118(19) -0.33036(15) 0.0359(5) Uani 1 1 d .
C6 C 0.2194(3) 0.19302(18) -0.07282(15) 0.0343(5) Uani 1 1 d .
C18 C 0.0066(3) 0.58674(18) -0.37401(15) 0.0368(5) Uani 1 1 d .
H18A H 0.0050 0.5440 -0.4235 0.044 Uiso 1 1 calc R
C10 C 0.0887(3) 0.39128(18) -0.27913(14) 0.0332(4) Uani 1 1 d .
C8 C 0.0161(3) 0.18778(19) -0.27312(15) 0.0372(5) Uani 1 1 d .
C13 C 0.2239(3) 0.4707(2) -0.08900(16) 0.0427(5) Uani 1 1 d .
H13A H 0.2369 0.4074 -0.0404 0.051 Uiso 1 1 calc R
C21 C 0.2121(3) 0.73468(19) -0.47929(15) 0.0375(5) Uani 1 1 d .
C17 C 0.1551(3) 0.55118(19) -0.23966(15) 0.0373(5) Uani 1 1 d .
C3 C 0.3624(3) 0.1236(2) 0.07812(17) 0.0444(6) Uani 1 1 d .
C16 C 0.1878(3) 0.6658(2) -0.23590(17) 0.0458(6) Uani 1 1 d .
H16A H 0.1776 0.7297 -0.2844 0.055 Uiso 1 1 calc R
C12 C 0.1770(3) 0.45311(19) -0.16810(15) 0.0354(5) Uani 1 1 d .
C14 C 0.2499(3) 0.5838(2) -0.08586(16) 0.0455(6) Uani 1 1 d .
C20 C -0.0923(3) 0.7656(2) -0.38204(17) 0.0477(6) Uani 1 1 d .
C2 C 0.4646(3) 0.1519(2) -0.00921(18) 0.0479(6) Uani 1 1 d .
H2A H 0.5815 0.1473 -0.0172 0.058 Uiso 1 1 calc R
C1 C 0.3928(3) 0.1875(2) -0.08562(17) 0.0426(5) Uani 1 1 d .
H1A H 0.4611 0.2076 -0.1453 0.051 Uiso 1 1 calc R
O3 O -0.1396(3) 0.87066(17) -0.39258(18) 0.0825(7) Uani 1 1 d .
C22 C 0.3270(3) 0.6457(2) -0.51732(17) 0.0473(6) Uani 1 1 d .
H22A H 0.3081 0.5659 -0.4970 0.057 Uiso 1 1 calc R
C19 C -0.1738(3) 0.6505(2) -0.33417(17) 0.0433(5) Uani 1 1 d .
C15 C 0.2352(3) 0.6802(2) -0.15870(17) 0.0474(6) Uani 1 1 d .
H15A H 0.2579 0.7551 -0.1546 0.057 Uiso 1 1 calc R
C5 C 0.1180(3) 0.1623(2) 0.01497(16) 0.0445(5) Uani 1 1 d .
H5A H 0.0014 0.1646 0.0230 0.053 Uiso 1 1 calc R
C4 C 0.1900(3) 0.1280(2) 0.09138(17) 0.0502(6) Uani 1 1 d .
H4A H 0.1221 0.1081 0.1512 0.060 Uiso 1 1 calc R
C28 C -0.1767(3) 0.2003(2) -0.22869(19) 0.0534(6) Uani 1 1 d .
H28A H -0.2038 0.2592 -0.1888 0.080 Uiso 1 1 calc R
H28B H -0.2083 0.1247 -0.1924 0.080 Uiso 1 1 calc R
H28C H -0.2378 0.2249 -0.2772 0.080 Uiso 1 1 calc R
C27 C 0.0618(4) 0.0934(2) -0.33649(18) 0.0541(7) Uani 1 1 d .
H27A H 0.1819 0.0858 -0.3634 0.081 Uiso 1 1 calc R
H27B H 0.0019 0.1174 -0.3855 0.081 Uiso 1 1 calc R
H27C H 0.0301 0.0178 -0.3002 0.081 Uiso 1 1 calc R
C25 C 0.3867(4) 0.8814(2) -0.5760(2) 0.0606(7) Uani 1 1 d .
H25A H 0.4079 0.9608 -0.5956 0.073 Uiso 1 1 calc R
C26 C 0.2430(3) 0.8534(2) -0.50777(18) 0.0499(6) Uani 1 1 d .
H26A H 0.1677 0.9134 -0.4811 0.060 Uiso 1 1 calc R
C23 C 0.4701(3) 0.6760(3) -0.5858(2) 0.0570(7) Uani 1 1 d .
H23A H 0.5474 0.6165 -0.6119 0.068 Uiso 1 1 calc R
C30 C -0.3091(4) 0.6331(3) -0.3808(2) 0.0667(8) Uani 1 1 d .
H30A H -0.4161 0.6741 -0.3532 0.100 Uiso 1 1 calc R
H30B H -0.3188 0.5493 -0.3721 0.100 Uiso 1 1 calc R
H30C H -0.2778 0.6649 -0.4465 0.100 Uiso 1 1 calc R
C29 C -0.2385(4) 0.6314(3) -0.22848(18) 0.0587(7) Uani 1 1 d .
H29A H -0.3491 0.6752 -0.2127 0.088 Uiso 1 1 calc R
H29B H -0.1618 0.6592 -0.2015 0.088 Uiso 1 1 calc R
H29C H -0.2454 0.5477 -0.2045 0.088 Uiso 1 1 calc R
C24 C 0.4983(3) 0.7936(3) -0.6152(2) 0.0623(7) Uani 1 1 d .
H24A H 0.5937 0.8138 -0.6620 0.075 Uiso 1 1 calc R

loop_
_atom_site_aniso_label
_atom_site_aniso_U_11
_atom_site_aniso_U_22
_atom_site_aniso_U_33
_atom_site_aniso_U_23
_atom_site_aniso_U_13
_atom_site_aniso_U_12
Cl1 0.1007(6) 0.0594(4) 0.0676(5) -0.0137(4) -0.0524(4) 0.0081(4)
Cl2 0.1133(7) 0.0607(4) 0.0623(4) -0.0179(3) -0.0451(4) -0.0166(4)
N2 0.0482(11) 0.0293(9) 0.0314(9) -0.0031(7) -0.0111(8) -0.0072(8)
O1 0.0692(12) 0.0304(8) 0.0696(12) 0.0002(8) -0.0336(10) -0.0100(8)
N1 0.0426(10) 0.0282(9) 0.0357(9) -0.0024(7) -0.0106(8) -0.0072(7)
O2 0.0846(13) 0.0426(9) 0.0385(9) -0.0048(7) -0.0229(9) -0.0146(9)
N3 0.0440(11) 0.0284(9) 0.0349(9) -0.0037(7) -0.0048(8) -0.0028(8)
C11 0.0347(11) 0.0309(10) 0.0322(10) -0.0062(8) -0.0043(9) -0.0053(8)
C7 0.0356(11) 0.0311(11) 0.0458(12) -0.0060(9) -0.0073(10) -0.0071(9)
C9 0.0382(12) 0.0334(11) 0.0361(11) -0.0059(9) -0.0079(9) -0.0057(9)
C6 0.0402(12) 0.0261(10) 0.0362(11) -0.0024(8) -0.0097(9) -0.0056(9)
C18 0.0464(13) 0.0305(11) 0.0324(11) -0.0031(9) -0.0085(10) -0.0054(9)
C10 0.0383(11) 0.0278(10) 0.0317(10) -0.0048(8) -0.0052(9) -0.0045(8)
C8 0.0389(12) 0.0339(11) 0.0410(12) -0.0067(9) -0.0104(10) -0.0089(9)
C13 0.0537(14) 0.0390(12) 0.0377(12) -0.0064(10) -0.0147(11) -0.0062(10)
C21 0.0412(12) 0.0347(11) 0.0358(11) -0.0017(9) -0.0114(10) -0.0044(9)
C17 0.0453(13) 0.0321(11) 0.0352(11) -0.0071(9) -0.0083(10) -0.0065(9)
C3 0.0586(15) 0.0314(11) 0.0480(14) -0.0090(10) -0.0241(12) 0.0020(10)
C16 0.0620(16) 0.0339(12) 0.0427(13) -0.0034(10) -0.0132(11) -0.0124(11)
C12 0.0398(12) 0.0310(10) 0.0344(11) -0.0065(9) -0.0059(9) -0.0054(9)
C14 0.0542(15) 0.0452(13) 0.0428(13) -0.0161(11) -0.0148(11) -0.0061(11)
C20 0.0520(15) 0.0348(12) 0.0482(14) -0.0026(10) -0.0045(12) 0.0002(11)
C2 0.0419(13) 0.0453(14) 0.0617(16) -0.0145(12) -0.0184(12) -0.0027(11)
C1 0.0403(12) 0.0439(12) 0.0415(12) -0.0069(10) -0.0042(10) -0.0087(10)
O3 0.0707(14) 0.0358(10) 0.1115(18) -0.0026(11) 0.0116(13) 0.0093(9)
C22 0.0465(14) 0.0387(12) 0.0504(14) -0.0023(11) -0.0089(11) 0.0014(10)
C19 0.0436(13) 0.0381(12) 0.0429(12) -0.0046(10) -0.0032(10) -0.0042(10)
C15 0.0603(16) 0.0365(12) 0.0508(14) -0.0129(11) -0.0132(12) -0.0143(11)
C5 0.0406(13) 0.0451(13) 0.0436(13) -0.0003(11) -0.0088(10) -0.0049(10)
C4 0.0581(16) 0.0489(14) 0.0368(13) 0.0007(11) -0.0065(12) -0.0058(12)
C28 0.0413(14) 0.0569(16) 0.0594(16) -0.0009(13) -0.0108(12) -0.0127(12)
C27 0.0747(18) 0.0390(13) 0.0566(15) -0.0151(12) -0.0205(14) -0.0120(12)
C25 0.0544(16) 0.0482(15) 0.0718(19) 0.0065(14) -0.0094(14) -0.0163(13)
C26 0.0531(15) 0.0376(12) 0.0550(15) -0.0047(11) -0.0079(12) -0.0063(11)
C23 0.0407(14) 0.0592(17) 0.0599(16) -0.0051(13) -0.0035(12) 0.0050(12)
C30 0.0495(16) 0.083(2) 0.0668(18) -0.0122(16) -0.0147(14) -0.0068(15)
C29 0.0590(17) 0.0570(16) 0.0511(15) -0.0113(13) 0.0018(13) -0.0039(13)
C24 0.0418(15) 0.0695(19) 0.0653(18) 0.0030(15) -0.0043(13) -0.0102(13)

loop_
_atom_type_symbol
_atom_type_description
_atom_type_scat_dispersion_real
_atom_type_scat_dispersion_imag
_atom_type_scat_source
C C 0.0033 0.0016 'International Tables Vol C Tables 4.2.6.8 and 6.1.1.4'
H H 0.0000 0.0000 'International Tables Vol C Tables 4.2.6.8 and 6.1.1.4'
N N 0.0061 0.0033 'International Tables Vol C Tables 4.2.6.8 and 6.1.1.4'
O O 0.0106 0.0060 'International Tables Vol C Tables 4.2.6.8 and 6.1.1.4'
Cl Cl 0.1484 0.1585 'International Tables Vol C Tables 4.2.6.8 and 6.1.1.4'

loop_
_geom_angle_atom_site_label_1
_geom_angle_atom_site_label_2
_geom_angle_atom_site_label_3
_geom_angle
C17 N2 C10 106.86(17)
C17 N2 C18 127.11(18)
C10 N2 C18 120.95(17)
C7 N1 C11 120.86(18)
C7 N1 C6 118.19(17)
C11 N1 C6 120.33(17)
C20 N3 C21 134.06(19)
C20 N3 C18 94.72(17)
C21 N3 C18 129.14(18)
C10 C11 N1 122.89(18)
C10 C11 C12 107.73(18)
N1 C11 C12 129.32(18)
O1 C7 N1 120.2(2)
O1 C7 C8 121.74(19)
N1 C7 C8 117.94(18)
O2 C9 C10 124.61(19)
O2 C9 C8 121.04(19)
C10 C9 C8 114.26(18)
C5 C6 C1 120.5(2)
C5 C6 N1 119.61(19)
C1 C6 N1 119.89(19)
N3 C18 N2 113.63(17)
N3 C18 C19 88.46(16)
N2 C18 C19 118.71(18)
C11 C10 N2 109.96(17)
C11 C10 C9 122.51(19)
N2 C10 C9 127.25(18)
C9 C8 C7 115.94(17)
C9 C8 C27 110.66(19)
C7 C8 C27 109.48(19)
C9 C8 C28 104.71(19)
C7 C8 C28 105.62(19)
C27 C8 C28 110.1(2)
C14 C13 C12 117.8(2)
C22 C21 C26 120.1(2)
C22 C21 N3 119.5(2)
C26 C21 N3 120.4(2)
N2 C17 C16 129.3(2)
N2 C17 C12 109.58(18)
C16 C17 C12 121.2(2)
C2 C3 C4 121.3(2)
C2 C3 Cl1 119.2(2)
C4 C3 Cl1 119.5(2)
C15 C16 C17 117.9(2)
C13 C12 C17 119.73(19)
C13 C12 C11 134.3(2)
C17 C12 C11 105.86(18)
C13 C14 C15 122.5(2)
C13 C14 Cl2 119.44(19)
C15 C14 Cl2 118.07(17)
O3 C20 N3 131.2(2)
O3 C20 C19 136.0(2)
N3 C20 C19 92.85(18)
C3 C2 C1 119.5(2)
C6 C1 C2 119.6(2)
C21 C22 C23 119.6(2)
C29 C19 C30 110.9(2)
C29 C19 C20 117.3(2)
C30 C19 C20 111.4(2)
C29 C19 C18 117.2(2)
C30 C19 C18 113.7(2)
C20 C19 C18 83.94(17)
C16 C15 C14 120.8(2)
C6 C5 C4 119.7(2)
C3 C4 C5 119.4(2)
C24 C25 C26 120.7(3)
C25 C26 C21 119.2(2)
C24 C23 C22 120.1(3)
C25 C24 C23 120.3(3)

loop_
_geom_bond_atom_site_label_1
_geom_bond_atom_site_label_2
_geom_bond_distance
Cl1 C3 1.736(2)
Cl2 C14 1.738(2)
N2 C17 1.390(3)
N2 C10 1.397(3)
N2 C18 1.462(3)
O1 C7 1.212(3)
N1 C7 1.392(3)
N1 C11 1.394(3)
N1 C6 1.443(3)
O2 C9 1.220(3)
N3 C20 1.367(3)
N3 C21 1.407(3)
N3 C18 1.452(3)
C11 C10 1.372(3)
C11 C12 1.435(3)
C7 C8 1.527(3)
C9 C10 1.441(3)
C9 C8 1.524(3)
C6 C5 1.373(3)
C6 C1 1.379(3)
C18 C19 1.566(3)
C8 C27 1.533(3)
C8 C28 1.544(3)
C13 C14 1.366(3)
C13 C12 1.406(3)
C21 C22 1.383(3)
C21 C26 1.388(3)
C17 C16 1.405(3)
C17 C12 1.409(3)
C3 C2 1.367(4)
C3 C4 1.371(4)
C16 C15 1.368(3)
C14 C15 1.399(3)
C20 O3 1.197(3)
C20 C19 1.536(3)
C2 C1 1.384(3)
C22 C23 1.383(4)
C19 C29 1.519(3)
C19 C30 1.520(4)
C5 C4 1.384(3)
C25 C24 1.368(4)
C25 C26 1.379(4)
C23 C24 1.371(4)

loop_
_cod_related_entry_id
_cod_related_entry_database
_cod_related_entry_code
1 ChemSpider 17278697
